data_4077429
loop_
_publ_author_name
'Leong, Weng Kee'
'Chen, Guizhu'

_publ_section_title
;
 Metal&#x2212;Metal Bond Opening Toward Main Group&#x2212;Transition
 Element Rings
;
_journal_issue 26
_journal_name_full Organometallics
_journal_page_first 5771
_journal_paper_doi 10.1021/om010649s
_journal_volume 20
_journal_year 2001
_chemical_formula_sum 'C64 H60 N4 O14 Os6 Sb2'
_chemical_formula_weight 2493.86
_chemical_name_systematic
; 
 ? 
;
_space_group_IT_number 2
_symmetry_cell_setting triclinic
_symmetry_space_group_name_Hall '-P 1'
_symmetry_space_group_name_H-M 'P -1'
_atom_sites_solution_hydrogens geom
_atom_sites_solution_primary direct
_atom_sites_solution_secondary difmap
_audit_creation_method SHELXL-97
_cell_angle_alpha 74.13
_cell_angle_beta 79.3150(10)
_cell_angle_gamma 81.9800(10)
_cell_formula_units_Z 2
_cell_length_a 14.7057(6)
_cell_length_b 14.9592(6)
_cell_length_c 19.3658(7)
_cell_measurement_reflns_used 7190
_cell_measurement_temperature 293(2)
_cell_volume 4008.9(3)
_computing_cell_refinement 'Bruker SMART'
_computing_data_collection 'Bruker SMART'
_computing_data_reduction 'Bruker SHELXTL'
_computing_molecular_graphics 'Bruker SHELXTL'
_computing_publication_material 'Bruker SHELXTL'
_computing_structure_refinement 'Bruker SHELXTL'
_computing_structure_solution 'Bruker SHELXTL'
_diffrn_ambient_temperature 293(2)
_diffrn_measured_fraction_theta_full 0.853
_diffrn_measured_fraction_theta_max 0.853
_diffrn_measurement_device_type 'CCD area detector'
_diffrn_measurement_method 'phi and omega scans'
_diffrn_radiation_monochromator graphite
_diffrn_radiation_source 'fine-focus sealed tube'
_diffrn_radiation_type MoK\a
_diffrn_radiation_wavelength 0.71073
_diffrn_reflns_av_R_equivalents 0.0344
_diffrn_reflns_av_sigmaI/netI 0.0693
_diffrn_reflns_limit_h_max 19
_diffrn_reflns_limit_h_min -18
_diffrn_reflns_limit_k_max 20
_diffrn_reflns_limit_k_min -19
_diffrn_reflns_limit_l_max 26
_diffrn_reflns_limit_l_min 0
_diffrn_reflns_number 28011
_diffrn_reflns_theta_full 29.29
_diffrn_reflns_theta_max 29.29
_diffrn_reflns_theta_min 2.01
_exptl_absorpt_coefficient_mu 10.184
_exptl_absorpt_correction_T_max 0.279979
_exptl_absorpt_correction_T_min 0.135917
_exptl_absorpt_correction_type SADABS
_exptl_crystal_colour Red
_exptl_crystal_density_diffrn 2.066
_exptl_crystal_density_method 'not measured'
_exptl_crystal_description Plate
_exptl_crystal_F_000 2284
_exptl_crystal_size_max 0.25
_exptl_crystal_size_mid 0.24
_exptl_crystal_size_min 0.06
_refine_diff_density_max 3.557
_refine_diff_density_min -2.277
_refine_diff_density_rms 0.352
_refine_ls_extinction_method none
_refine_ls_goodness_of_fit_ref 1.053
_refine_ls_hydrogen_treatment mixed
_refine_ls_matrix_type full
_refine_ls_number_parameters 435
_refine_ls_number_reflns 18688
_refine_ls_number_restraints 106
_refine_ls_restrained_S_all 1.051
_refine_ls_R_factor_all 0.1017
_refine_ls_R_factor_gt 0.0654
_refine_ls_shift/su_max 0.032
_refine_ls_shift/su_mean 0.001
_refine_ls_structure_factor_coef Fsqd
_refine_ls_weighting_details 'calc w=1/[\s^2^(Fo^2^)+(0.0907P)^2^+38.3452P] where P=(Fo^2^+2Fc^2^)/3'
_refine_ls_weighting_scheme calc
_refine_ls_wR_factor_gt 0.1681
_refine_ls_wR_factor_ref 0.1943
_reflns_number_gt 12874
_reflns_number_total 18688
_reflns_threshold_expression >2sigma(I)
_cod_data_source_file om010649s.cif
_cod_data_source_block cz20
_cod_depositor_comments
;
The following automatic conversions were performed:

'_symmetry_cell_setting' value 'Triclinic' changed to 'triclinic'
according to /home/saulius/struct/CIF-dictionaries/cif_core.dic
dictionary named 'cif_core.dic' version 2.4.2 from 2011-04-26.

Automatic conversion script
Id: cif_fix_values 1715 2011-07-08 13:25:40Z adriana 
;
_cod_original_cell_volume 4009.0(3)
_cod_original_sg_symbol_H-M P-1
_cod_database_code 4077429

loop_
_symmetry_equiv_pos_as_xyz
'x, y, z'
'-x, -y, -z'

loop_
_atom_site_label
_atom_site_type_symbol
_atom_site_fract_x
_atom_site_fract_y
_atom_site_fract_z
_atom_site_U_iso_or_equiv
_atom_site_adp_type
_atom_site_occupancy
_atom_site_symmetry_multiplicity
_atom_site_calc_flag
_atom_site_refinement_flags
Os1 Os 0.79128(4) 0.48797(4) 0.58221(3) 0.05399(17) Uani 1 1 d .
Os2 Os 0.69835(4) 0.65982(4) 0.61386(3) 0.04728(15) Uani 1 1 d .
Os3 Os 0.72977(4) 0.50312(4) 0.72974(3) 0.04505(14) Uani 1 1 d .
H23 H 0.6347 0.5684 0.6815 0.050 Uiso 1 1 d R
Os4 Os 0.95024(4) 0.69098(4) 0.72133(3) 0.04708(15) Uani 1 1 d .
Os5 Os 0.63418(4) 0.76145(4) 0.81511(3) 0.04578(15) Uani 1 1 d .
Os6 Os 0.74125(4) 0.91249(4) 0.82984(3) 0.04786(15) Uani 1 1 d .
Sb7 Sb 0.76226(6) 0.67246(6) 0.72910(5) 0.0405(2) Uani 1 1 d .
Sb8 Sb 0.90974(6) 0.82161(7) 0.80125(5) 0.0457(2) Uani 1 1 d .
O11 O 0.9270(12) 0.6284(12) 0.4866(11) 0.133(7) Uani 1 1 d D
O12 O 0.9446(9) 0.3523(10) 0.6513(7) 0.089(4) Uani 1 1 d D
O13 O 0.7943(13) 0.3848(12) 0.4662(8) 0.115(6) Uani 1 1 d D
O21 O 0.5243(9) 0.7884(10) 0.6250(8) 0.088(4) Uani 1 1 d D
O22 O 0.7916(11) 0.8137(10) 0.4975(7) 0.099(5) Uani 1 1 d D
O31 O 0.6134(12) 0.4603(12) 0.8763(8) 0.116(6) Uani 1 1 d D
O32 O 0.8961(10) 0.4049(9) 0.7989(8) 0.089(4) Uani 1 1 d D
O41 O 0.9241(13) 0.8400(11) 0.5822(8) 0.112(5) Uani 1 1 d D
O43 O 0.9284(14) 0.5501(10) 0.8724(8) 0.112(6) Uani 1 1 d D
O44 O 1.0136(10) 0.5422(11) 0.6371(9) 0.104(5) Uani 1 1 d D
O51 O 0.6119(14) 0.9218(10) 0.6818(9) 0.114(6) Uani 1 1 d D
O52 O 0.4907(8) 0.6461(10) 0.7943(8) 0.083(4) Uani 1 1 d D
O62 O 0.5695(9) 1.0473(10) 0.8358(9) 0.098(5) Uani 1 1 d D
O63 O 0.6857(12) 0.8180(11) 0.9887(7) 0.103(5) Uani 1 1 d D
N42 N 1.1615(8) 0.7142(11) 0.7128(8) 0.071(4) Uani 1 1 d D
N53 N 0.6848(12) 0.6182(10) 0.9606(7) 0.076(4) Uani 1 1 d D
N54 N 0.4730(10) 0.8428(13) 0.9158(9) 0.088(5) Uani 1 1 d D
N61 N 0.7829(13) 1.0295(11) 0.6667(8) 0.084(5) Uani 1 1 d D
C11 C 0.8731(12) 0.5789(13) 0.5199(10) 0.076(5) Uiso 1 1 d D
C12 C 0.8894(11) 0.4075(11) 0.6263(9) 0.063(4) Uiso 1 1 d D
C13 C 0.7965(13) 0.4219(13) 0.5111(9) 0.071(5) Uiso 1 1 d D
C21 C 0.5941(10) 0.7439(11) 0.6211(9) 0.058(4) Uiso 1 1 d D
C22 C 0.7566(11) 0.7548(11) 0.5415(8) 0.062(4) Uiso 1 1 d D
C31 C 0.6583(11) 0.4789(12) 0.8205(8) 0.063(4) Uiso 1 1 d D
C32 C 0.8310(10) 0.4388(11) 0.7736(8) 0.055(4) Uiso 1 1 d D
C41 C 0.9334(12) 0.7845(12) 0.6355(9) 0.063(4) Uiso 1 1 d D
C42 C 1.0842(10) 0.7083(11) 0.7176(9) 0.057(4) Uiso 1 1 d D
C43 C 0.9402(13) 0.6017(12) 0.8166(9) 0.070(5) Uiso 1 1 d D
C44 C 0.9867(12) 0.5981(11) 0.6675(9) 0.063(4) Uiso 1 1 d D
C51 C 0.6193(12) 0.8637(11) 0.7326(9) 0.063(4) Uiso 1 1 d D
C52 C 0.5485(10) 0.6849(10) 0.8026(8) 0.053(3) Uiso 1 1 d D
C53 C 0.6717(10) 0.6681(10) 0.9056(8) 0.054(3) Uiso 1 1 d D
C54 C 0.5343(10) 0.8174(11) 0.8778(8) 0.056(4) Uiso 1 1 d D
C61 C 0.7705(12) 0.9823(12) 0.7243(9) 0.063(4) Uiso 1 1 d D
C62 C 0.6337(11) 0.9941(11) 0.8345(9) 0.062(4) Uiso 1 1 d D
C63 C 0.7131(13) 0.8485(13) 0.9272(9) 0.074(5) Uiso 1 1 d D
C101 C 0.5829(11) 0.5200(11) 0.5898(9) 0.058(4) Uiso 1 1 d .
C102 C 0.6628(11) 0.5609(11) 0.5494(9) 0.058(4) Uiso 1 1 d .
C103 C 0.6520(14) 0.6356(14) 0.4911(11) 0.078(5) Uiso 1 1 d .
H103 H 0.7035 0.6659 0.4647 0.093 Uiso 1 1 calc R
C104 C 0.5622(16) 0.6674(17) 0.4705(13) 0.096(7) Uiso 1 1 d .
H104 H 0.5559 0.7167 0.4298 0.116 Uiso 1 1 calc R
C105 C 0.4864(17) 0.6260(16) 0.5101(13) 0.096(7) Uiso 1 1 d .
H105 H 0.4279 0.6476 0.4973 0.116 Uiso 1 1 calc R
C106 C 0.4960(13) 0.5536(13) 0.5678(10) 0.070(5) Uiso 1 1 d .
H106 H 0.4436 0.5249 0.5941 0.084 Uiso 1 1 calc R
C111 C 0.5942(12) 0.4399(12) 0.6496(9) 0.062(4) Uiso 1 1 d .
C112 C 0.6891(10) 0.4092(10) 0.6624(8) 0.052(3) Uiso 1 1 d .
C113 C 0.7026(12) 0.3328(12) 0.7198(9) 0.062(4) Uiso 1 1 d .
H113 H 0.7631 0.3132 0.7289 0.074 Uiso 1 1 calc R
C114 C 0.6324(14) 0.2840(14) 0.7642(11) 0.080(5) Uiso 1 1 d .
H114 H 0.6437 0.2335 0.8031 0.095 Uiso 1 1 calc R
C115 C 0.5452(16) 0.3135(16) 0.7484(13) 0.093(6) Uiso 1 1 d .
H115 H 0.4966 0.2809 0.7776 0.112 Uiso 1 1 calc R
C116 C 0.5230(15) 0.3890(14) 0.6917(11) 0.081(5) Uiso 1 1 d .
H116 H 0.4622 0.4047 0.6825 0.097 Uiso 1 1 calc R
C420 C 1.2624(13) 0.7228(11) 0.7013(9) 0.070(5) Uiso 1 1 d D
C421 C 1.3114(19) 0.6233(16) 0.7173(15) 0.121(5) Uiso 1 1 d D
H42A H 1.2938 0.5895 0.6871 0.182 Uiso 1 1 calc R
H42B H 1.2935 0.5922 0.7675 0.182 Uiso 1 1 calc R
H42C H 1.3775 0.6262 0.7074 0.182 Uiso 1 1 calc R
C422 C 1.2848(19) 0.7838(18) 0.7463(14) 0.121(5) Uiso 1 1 d D
H42D H 1.2720 0.7528 0.7970 0.182 Uiso 1 1 calc R
H42E H 1.2472 0.8424 0.7367 0.182 Uiso 1 1 calc R
H42F H 1.3493 0.7947 0.7334 0.182 Uiso 1 1 calc R
C423 C 1.286(2) 0.7738(19) 0.6210(12) 0.121(5) Uiso 1 1 d D
H42G H 1.2721 0.7372 0.5913 0.182 Uiso 1 1 calc R
H42H H 1.3511 0.7830 0.6098 0.182 Uiso 1 1 calc R
H42I H 1.2501 0.8333 0.6115 0.182 Uiso 1 1 calc R
C530 C 0.6773(15) 0.5566(16) 1.0326(13) 0.092(6) Uiso 1 1 d D
C531 C 0.775(2) 0.533(3) 1.052(2) 0.202(10) Uiso 1 1 d D
H53A H 0.8113 0.4970 1.0209 0.304 Uiso 1 1 calc R
H53B H 0.7716 0.4980 1.1017 0.304 Uiso 1 1 calc R
H53C H 0.8024 0.5899 1.0453 0.304 Uiso 1 1 calc R
C532 C 0.615(3) 0.615(3) 1.079(2) 0.202(10) Uiso 1 1 d D
H53D H 0.5541 0.6284 1.0641 0.304 Uiso 1 1 calc R
H53E H 0.6408 0.6731 1.0718 0.304 Uiso 1 1 calc R
H53F H 0.6093 0.5820 1.1289 0.304 Uiso 1 1 calc R
C533 C 0.636(3) 0.467(2) 1.037(2) 0.202(10) Uiso 1 1 d D
H53G H 0.6768 0.4318 1.0076 0.304 Uiso 1 1 calc R
H53H H 0.5766 0.4824 1.0201 0.304 Uiso 1 1 calc R
H53I H 0.6269 0.4306 1.0867 0.304 Uiso 1 1 calc R
C540 C 0.3837(15) 0.8695(16) 0.9589(12) 0.085(6) Uiso 1 1 d D
C541 C 0.356(4) 0.784(3) 1.019(2) 0.260(15) Uiso 1 1 d D
H54A H 0.4044 0.7625 1.0488 0.389 Uiso 1 1 calc R
H54B H 0.3479 0.7348 0.9979 0.389 Uiso 1 1 calc R
H54C H 0.2993 0.7992 1.0484 0.389 Uiso 1 1 calc R
C542 C 0.308(3) 0.902(4) 0.912(3) 0.260(15) Uiso 1 1 d D
H54D H 0.3018 0.8549 0.8890 0.389 Uiso 1 1 calc R
H54E H 0.3234 0.9584 0.8759 0.389 Uiso 1 1 calc R
H54F H 0.2502 0.9147 0.9421 0.389 Uiso 1 1 calc R
C543 C 0.400(4) 0.943(3) 0.995(3) 0.260(15) Uiso 1 1 d D
H54G H 0.4471 0.9174 1.0260 0.389 Uiso 1 1 calc R
H54H H 0.3435 0.9596 1.0244 0.389 Uiso 1 1 calc R
H54I H 0.4206 0.9968 0.9591 0.389 Uiso 1 1 calc R
C610 C 0.787(2) 1.097(2) 0.5960(18) 0.136(10) Uiso 1 1 d .
C611 C 0.875(3) 1.162(3) 0.590(2) 0.177(8) Uiso 1 1 d .
H61A H 0.8584 1.1991 0.6250 0.266 Uiso 1 1 calc R
H61B H 0.8858 1.2029 0.5422 0.266 Uiso 1 1 calc R
H61C H 0.9302 1.1220 0.6001 0.266 Uiso 1 1 calc R
C612 C 0.832(3) 1.051(3) 0.539(2) 0.177(8) Uiso 1 1 d .
H61D H 0.8900 1.0191 0.5509 0.266 Uiso 1 1 calc R
H61E H 0.8419 1.0974 0.4934 0.266 Uiso 1 1 calc R
H61F H 0.7922 1.0075 0.5349 0.266 Uiso 1 1 calc R
C613 C 0.696(3) 1.162(3) 0.594(2) 0.177(8) Uiso 1 1 d .
H61G H 0.6847 1.1878 0.6358 0.266 Uiso 1 1 calc R
H61H H 0.6454 1.1270 0.5958 0.266 Uiso 1 1 calc R
H61I H 0.7014 1.2114 0.5507 0.266 Uiso 1 1 calc R
C641 C 0.8161(4) 1.0081(5) 0.8623(4) 0.057(4) Uiso 1 1 d G
C642 C 0.8314(5) 1.0963(5) 0.8172(4) 0.095(6) Uiso 1 1 d G
H642 H 0.8102 1.1154 0.7726 0.114 Uiso 1 1 calc R
C643 C 0.8784(6) 1.1559(4) 0.8388(5) 0.105(7) Uiso 1 1 d G
H643 H 0.8886 1.2149 0.8087 0.126 Uiso 1 1 calc R
C644 C 0.9101(7) 1.1274(4) 0.9055(5) 0.086(6) Uiso 1 1 d G
H644 H 0.9415 1.1673 0.9199 0.103 Uiso 1 1 calc R
C645 C 0.8948(6) 1.0392(5) 0.9505(4) 0.092(6) Uiso 1 1 d G
H645 H 0.9160 1.0201 0.9951 0.111 Uiso 1 1 calc R
C646 C 0.8478(5) 0.9796(5) 0.9289(4) 0.069(4) Uiso 1 1 d G
H646 H 0.8375 0.9206 0.9591 0.083 Uiso 1 1 calc R
C811 C 0.9733(6) 0.7566(4) 0.8964(4) 0.062(4) Uiso 1 1 d G
C812 C 0.9244(7) 0.7184(4) 0.9598(4) 0.104(7) Uiso 1 1 d G
H812 H 0.8601 0.7198 0.9647 0.125 Uiso 1 1 calc R
C813 C 0.9725(8) 0.6742(5) 1.0216(4) 0.121(9) Uiso 1 1 d G
H813 H 0.9377 0.6462 1.0656 0.146 Uiso 1 1 calc R
C814 C 1.0576(8) 0.6722(5) 1.0185(5) 0.102(7) Uiso 1 1 d G
H814 H 1.0861 0.6453 1.0594 0.122 Uiso 1 1 calc R
C815 C 1.1041(7) 0.7077(5) 0.9582(5) 0.127(9) Uiso 1 1 d G
H815 H 1.1684 0.7016 0.9550 0.153 Uiso 1 1 calc R
C816 C 1.0662(6) 0.7565(4) 0.8944(4) 0.105(7) Uiso 1 1 d G
H816 H 1.1036 0.7871 0.8528 0.126 Uiso 1 1 calc R
C821 C 1.0109(5) 0.9215(5) 0.7500(3) 0.053(3) Uiso 1 1 d G
C822 C 1.0451(4) 0.9645(4) 0.7938(3) 0.091(6) Uiso 1 1 d G
H822 H 1.0286 0.9462 0.8440 0.109 Uiso 1 1 calc R
C823 C 1.1040(4) 1.0347(5) 0.7625(5) 0.144(11) Uiso 1 1 d G
H823 H 1.1269 1.0634 0.7919 0.173 Uiso 1 1 calc R
C824 C 1.1287(6) 1.0620(6) 0.6875(5) 0.112(8) Uiso 1 1 d G
H824 H 1.1681 1.1090 0.6666 0.135 Uiso 1 1 calc R
C825 C 1.0944(7) 1.0191(7) 0.6437(4) 0.118(8) Uiso 1 1 d G
H825 H 1.1109 1.0373 0.5935 0.141 Uiso 1 1 calc R
C826 C 1.0355(7) 0.9489(6) 0.6749(3) 0.085(6) Uiso 1 1 d G
H826 H 1.0126 0.9201 0.6456 0.102 Uiso 1 1 calc R

loop_
_atom_site_aniso_label
_atom_site_aniso_U_11
_atom_site_aniso_U_22
_atom_site_aniso_U_33
_atom_site_aniso_U_23
_atom_site_aniso_U_13
_atom_site_aniso_U_12
Os1 0.0562(3) 0.0612(4) 0.0470(3) -0.0249(3) 0.0085(3) -0.0133(3)
Os2 0.0512(3) 0.0499(3) 0.0436(3) -0.0163(2) -0.0008(2) -0.0141(2)
Os3 0.0502(3) 0.0448(3) 0.0417(3) -0.0165(2) 0.0065(2) -0.0170(2)
Os4 0.0387(3) 0.0525(3) 0.0537(3) -0.0224(3) 0.0038(2) -0.0134(2)
Os5 0.0400(3) 0.0515(3) 0.0495(3) -0.0230(3) 0.0041(2) -0.0106(2)
Os6 0.0481(3) 0.0497(3) 0.0497(3) -0.0213(3) -0.0007(2) -0.0096(2)
Sb7 0.0375(4) 0.0437(5) 0.0422(5) -0.0171(4) 0.0056(3) -0.0133(3)
Sb8 0.0456(5) 0.0474(5) 0.0470(5) -0.0159(4) -0.0019(4) -0.0128(4)
O11 0.102(12) 0.120(13) 0.146(15) -0.018(12) 0.064(11) -0.050(10)
O12 0.076(8) 0.097(10) 0.085(9) -0.025(8) -0.002(7) 0.013(8)
O13 0.150(15) 0.132(13) 0.090(10) -0.080(10) 0.011(10) -0.037(11)
O21 0.067(8) 0.094(10) 0.119(11) -0.049(9) -0.040(8) 0.014(7)
O22 0.123(12) 0.101(11) 0.063(8) 0.010(7) 0.001(8) -0.059(9)
O31 0.134(14) 0.115(12) 0.079(10) -0.020(9) 0.050(9) -0.047(10)
O32 0.107(11) 0.072(8) 0.098(10) -0.030(8) -0.038(9) 0.006(8)
O41 0.155(16) 0.092(11) 0.089(11) 0.007(9) -0.041(10) -0.045(10)
O43 0.186(18) 0.067(9) 0.080(10) -0.005(8) -0.023(10) -0.028(10)
O44 0.076(9) 0.125(12) 0.136(13) -0.095(11) 0.019(8) -0.021(8)
O51 0.167(17) 0.078(10) 0.106(12) 0.002(9) -0.071(12) -0.024(10)
O52 0.054(7) 0.106(10) 0.103(10) -0.046(8) -0.001(6) -0.033(6)
O62 0.071(8) 0.078(9) 0.142(14) -0.039(9) -0.001(9) 0.003(7)
O63 0.133(13) 0.120(12) 0.065(8) -0.037(8) 0.021(8) -0.060(10)
N42 0.046(7) 0.099(12) 0.080(10) -0.035(9) -0.009(7) -0.017(7)
N53 0.094(11) 0.071(10) 0.054(8) -0.010(7) 0.005(8) -0.005(8)
N54 0.052(8) 0.126(14) 0.101(12) -0.072(11) 0.012(8) -0.005(8)
N61 0.106(13) 0.075(10) 0.058(9) 0.001(8) -0.006(9) -0.006(9)

loop_
_atom_type_symbol
_atom_type_description
_atom_type_scat_dispersion_real
_atom_type_scat_dispersion_imag
_atom_type_scat_source
C C 0.0033 0.0016 'International Tables Vol C Tables 4.2.6.8 and 6.1.1.4'
H H 0.0000 0.0000 'International Tables Vol C Tables 4.2.6.8 and 6.1.1.4'
N N 0.0061 0.0033 'International Tables Vol C Tables 4.2.6.8 and 6.1.1.4'
O O 0.0106 0.0060 'International Tables Vol C Tables 4.2.6.8 and 6.1.1.4'
Sb Sb -0.5866 1.5461 'International Tables Vol C Tables 4.2.6.8 and 6.1.1.4'
Os Os -1.2165 7.6030 'International Tables Vol C Tables 4.2.6.8 and 6.1.1.4'

loop_
_geom_angle_atom_site_label_1
_geom_angle_atom_site_label_2
_geom_angle_atom_site_label_3
_geom_angle
C13 Os1 C12 93.5(8)
C13 Os1 C11 93.9(8)
C12 Os1 C11 94.2(8)
C13 Os1 C102 87.8(7)
C12 Os1 C102 168.5(7)
C11 Os1 C102 97.1(7)
C13 Os1 C112 96.6(7)
C12 Os1 C112 90.2(7)
C11 Os1 C112 168.3(7)
C102 Os1 C112 78.3(6)
C13 Os1 Os3 149.1(6)
C12 Os1 Os3 81.8(5)
C11 Os1 Os3 116.8(6)
C102 Os1 Os3 91.3(4)
C112 Os1 Os3 53.2(4)
C13 Os1 Os2 137.7(6)
C12 Os1 Os2 128.4(5)
C11 Os1 Os2 78.7(6)
C102 Os1 Os2 52.7(4)
C112 Os1 Os2 90.1(4)
Os3 Os1 Os2 58.224(19)
C21 Os2 C22 88.1(7)
C21 Os2 C102 105.4(6)
C22 Os2 C102 104.0(7)
C21 Os2 Sb7 97.1(5)
C22 Os2 Sb7 100.9(5)
C102 Os2 Sb7 146.7(4)
C21 Os2 Os3 121.2(5)
C22 Os2 Os3 143.6(5)
C102 Os2 Os3 89.4(4)
Sb7 Os2 Os3 57.72(2)
C21 Os2 Os1 151.5(5)
C22 Os2 Os1 104.5(5)
C102 Os2 Os1 47.1(4)
Sb7 Os2 Os1 105.24(3)
Os3 Os2 Os1 60.73(2)
C31 Os3 C32 88.1(7)
C31 Os3 C112 108.9(7)
C32 Os3 C112 107.1(6)
C31 Os3 Sb7 95.4(5)
C32 Os3 Sb7 97.1(5)
C112 Os3 Sb7 145.8(4)
C31 Os3 Os2 125.1(5)
C32 Os3 Os2 137.1(5)
C112 Os3 Os2 88.3(4)
Sb7 Os3 Os2 57.68(3)
C31 Os3 Os1 156.1(5)
C32 Os3 Os1 100.4(5)
C112 Os3 Os1 47.3(4)
Sb7 Os3 Os1 105.46(3)
Os2 Os3 Os1 61.05(2)
C41 Os4 C44 91.2(7)
C41 Os4 C43 168.0(8)
C44 Os4 C43 95.0(7)
C41 Os4 C42 95.7(7)
C44 Os4 C42 90.4(7)
C43 Os4 C42 94.6(7)
C41 Os4 Sb8 90.7(5)
C44 Os4 Sb8 176.1(5)
C43 Os4 Sb8 83.8(5)
C42 Os4 Sb8 86.1(4)
C41 Os4 Sb7 84.1(5)
C44 Os4 Sb7 91.8(5)
C43 Os4 Sb7 85.4(5)
C42 Os4 Sb7 177.8(5)
Sb8 Os4 Sb7 91.79(3)
C52 Os5 C51 98.5(7)
C52 Os5 C54 89.5(6)
C51 Os5 C54 92.3(7)
C52 Os5 C53 93.8(6)
C51 Os5 C53 167.7(7)
C54 Os5 C53 88.8(6)
C52 Os5 Sb7 85.6(4)
C51 Os5 Sb7 89.4(5)
C54 Os5 Sb7 175.0(5)
C53 Os5 Sb7 90.5(4)
C52 Os5 Os6 169.2(5)
C51 Os5 Os6 74.2(5)
C54 Os5 Os6 82.9(5)
C53 Os5 Os6 93.8(4)
Sb7 Os5 Os6 102.12(3)
C62 Os6 C63 92.6(8)
C62 Os6 C61 86.9(7)
C63 Os6 C61 179.4(8)
C62 Os6 C641 89.8(5)
C63 Os6 C641 89.5(6)
C61 Os6 C641 90.7(5)
C62 Os6 Sb8 168.8(5)
C63 Os6 Sb8 97.7(6)
C61 Os6 Sb8 82.9(5)
C641 Os6 Sb8 85.69(14)
C62 Os6 Os5 91.6(5)
C63 Os6 Os5 79.8(6)
C61 Os6 Os5 100.0(5)
C641 Os6 Os5 169.23(19)
Sb8 Os6 Os5 94.75(3)
Os2 Sb7 Os3 64.60(3)
Os2 Sb7 Os5 112.31(4)
Os3 Sb7 Os5 116.17(3)
Os2 Sb7 Os4 120.22(3)
Os3 Sb7 Os4 113.17(4)
Os5 Sb7 Os4 118.84(3)
C811 Sb8 C821 96.8(3)
C811 Sb8 Os6 113.6(2)
C821 Sb8 Os6 109.74(17)
C811 Sb8 Os4 103.37(16)
C821 Sb8 Os4 103.78(15)
Os6 Sb8 Os4 125.50(4)
C42 N42 C420 176.2(17)
C53 N53 C530 166.2(19)
C54 N54 C540 170.5(19)
C61 N61 C610 172(2)
O11 C11 Os1 174(2)
O12 C12 Os1 173.3(16)
O13 C13 Os1 175.4(18)
O21 C21 Os2 172.5(15)
O22 C22 Os2 179.2(18)
O31 C31 Os3 177.0(17)
O32 C32 Os3 175.2(15)
O41 C41 Os4 178.4(18)
N42 C42 Os4 175.6(15)
O43 C43 Os4 175.7(18)
O44 C44 Os4 175.7(16)
O51 C51 Os5 177.0(17)
O52 C52 Os5 173.4(14)
N53 C53 Os5 173.2(14)
N54 C54 Os5 174.1(16)
N61 C61 Os6 173.2(16)
O62 C62 Os6 177.2(17)
O63 C63 Os6 170.7(18)
C102 C101 C106 119.6(16)
C102 C101 C111 118.1(15)
C106 C101 C111 122.2(16)
C103 C102 C101 118.0(16)
C103 C102 Os1 127.6(13)
C101 C102 Os1 114.2(12)
C103 C102 Os2 90.2(11)
C101 C102 Os2 106.2(11)
Os1 C102 Os2 80.2(5)
C102 C103 C104 121(2)
C105 C104 C103 120(2)
C106 C105 C104 120(2)
C105 C106 C101 121.9(19)
C116 C111 C101 124.8(16)
C116 C111 C112 119.3(16)
C101 C111 C112 115.8(14)
C113 C112 C111 117.4(14)
C113 C112 Os1 129.2(12)
C111 C112 Os1 113.4(11)
C113 C112 Os3 88.3(10)
C111 C112 Os3 107.8(10)
Os1 C112 Os3 79.4(5)
C114 C113 C112 124.0(17)
C115 C114 C113 116(2)
C114 C115 C116 125(2)
C111 C116 C115 118(2)
N42 C420 C422 111.1(16)
N42 C420 C423 104.9(16)
C422 C420 C423 107.7(18)
N42 C420 C421 107.2(16)
C422 C420 C421 114.4(18)
C423 C420 C421 111.2(18)
N53 C530 C531 107(2)
N53 C530 C532 103(2)
C531 C530 C532 113(3)
N53 C530 C533 112(2)
C531 C530 C533 110(3)
C532 C530 C533 112(3)
N54 C540 C542 111(3)
N54 C540 C543 108(3)
C542 C540 C543 113(3)
N54 C540 C541 108(3)
C542 C540 C541 109(3)
C543 C540 C541 107(3)
N61 C610 C612 110(3)
N61 C610 C613 109(3)
C612 C610 C613 126(3)
N61 C610 C611 106(2)
C612 C610 C611 96(3)
C613 C610 C611 108(3)
C642 C641 C646 120.0
C642 C641 Os6 120.8(3)
C646 C641 Os6 119.2(3)
C643 C642 C641 120.0
C644 C643 C642 120.0
C643 C644 C645 120.0
C646 C645 C644 120.0
C645 C646 C641 120.0
C812 C811 C816 117.0
C812 C811 Sb8 122.3(2)
C816 C811 Sb8 120.7(2)
C811 C812 C813 119.2
C814 C813 C812 123.2
C813 C814 C815 117.6
C814 C815 C816 125.3
C811 C816 C815 117.5
C822 C821 C826 120.0
C822 C821 Sb8 118.09(17)
C826 C821 Sb8 121.68(17)
C823 C822 C821 120.0
C822 C823 C824 120.0
C825 C824 C823 120.0
C826 C825 C824 120.0
C825 C826 C821 120.0

loop_
_geom_bond_atom_site_label_1
_geom_bond_atom_site_label_2
_geom_bond_distance
Os1 C13 1.888(15)
Os1 C12 1.916(15)
Os1 C11 1.942(16)
Os1 C102 2.158(16)
Os1 C112 2.164(15)
Os1 Os3 2.8932(8)
Os1 Os2 2.9023(8)
Os2 C21 1.852(14)
Os2 C22 1.876(14)
Os2 C102 2.343(16)
Os2 Sb7 2.6378(10)
Os2 Os3 2.8196(8)
Os3 C31 1.843(14)
Os3 C32 1.867(14)
Os3 C112 2.357(15)
Os3 Sb7 2.6391(10)
Os4 C41 1.889(15)
Os4 C44 1.920(14)
Os4 C43 1.954(16)
Os4 C42 2.008(14)
Os4 Sb8 2.7488(10)
Os4 Sb7 2.7889(10)
Os5 C52 1.904(13)
Os5 C51 1.909(16)
Os5 C54 1.970(14)
Os5 C53 2.032(15)
Os5 Sb7 2.7283(10)
Os5 Os6 3.0294(8)
Os6 C62 1.863(14)
Os6 C63 1.865(16)
Os6 C61 2.020(16)
Os6 C641 2.199(8)
Os6 Sb8 2.6939(11)
Sb8 C811 2.149(7)
Sb8 C821 2.166(8)
O11 C11 1.143(13)
O12 C12 1.145(12)
O13 C13 1.158(13)
O21 C21 1.145(12)
O22 C22 1.149(12)
O31 C31 1.142(12)
O32 C32 1.148(12)
O41 C41 1.150(13)
O43 C43 1.142(13)
O44 C44 1.137(12)
O51 C51 1.131(13)
O52 C52 1.151(12)
O62 C62 1.148(12)
O63 C63 1.168(13)
N42 C42 1.137(14)
N42 C420 1.48(2)
N53 C53 1.154(14)
N53 C530 1.44(3)
N54 C54 1.145(14)
N54 C540 1.49(2)
N61 C61 1.144(14)
N61 C610 1.46(3)
C101 C102 1.40(2)
C101 C106 1.40(2)
C101 C111 1.43(2)
C102 C103 1.37(2)
C103 C104 1.43(3)
C104 C105 1.35(3)
C105 C106 1.34(3)
C111 C116 1.38(3)
C111 C112 1.45(2)
C112 C113 1.38(2)
C113 C114 1.37(3)
C114 C115 1.36(3)
C115 C116 1.39(3)
C420 C422 1.524(19)
C420 C423 1.533(19)
C420 C421 1.537(19)
C530 C531 1.51(3)
C530 C532 1.52(2)
C530 C533 1.53(2)
C540 C542 1.51(3)
C540 C543 1.52(3)
C540 C541 1.52(3)
C610 C612 1.46(4)
C610 C613 1.53(4)
C610 C611 1.70(5)
C641 C642 1.3900
C641 C646 1.3900
C642 C643 1.3900
C643 C644 1.3900
C644 C645 1.3900
C645 C646 1.3900
C811 C812 1.3245
C811 C816 1.3595
C812 C813 1.4581
C813 C814 1.2375
C814 C815 1.2576
C815 C816 1.4199
C821 C822 1.3900
C821 C826 1.3901
C822 C823 1.3900
C823 C824 1.3900
C824 C825 1.3900
C825 C826 1.3898
